data_7056204
loop_
_publ_author_name
'Yu, Qiong'
'Cheng, Guangbin'
'Ju, Xuehai'
'Lu, Chunxu'
'Yang, Hongwei'

_publ_section_title
;
 An interesting ring cleavage of 1,2,4-oxadiazole ring
;
_journal_name_full 'New J. Chem.'
_journal_paper_doi 10.1039/C7NJ01119A
_journal_year 2017
_chemical_formula_moiety 'C4 H5 N7 O10'
_chemical_formula_sum 'C4 H5 N7 O10'
_chemical_formula_weight 311.15
_space_group_crystal_system monoclinic
_space_group_IT_number 4
_space_group_name_Hall 'P 2yb'
_space_group_name_H-M_alt 'P 1 21 1'
_symmetry_space_group_name_Hall 'P 2yb'
_symmetry_space_group_name_H-M 'P 1 21 1'
_atom_sites_solution_hydrogens mixed
_audit_creation_method SHELXL-2014/7
_audit_update_record
;
2017-05-11 deposited with the CCDC.
2017-05-19 downloaded from the CCDC.
;
_cell_angle_alpha 90
_cell_angle_beta 109.113(3)
_cell_angle_gamma 90
_cell_formula_units_Z 2
_cell_length_a 7.1401(11)
_cell_length_b 7.8040(13)
_cell_length_c 10.6428(19)
_cell_measurement_reflns_used 713
_cell_measurement_temperature 173(2)
_cell_measurement_theta_max 21.57
_cell_measurement_theta_min 3.02
_cell_volume 560.34(16)
_computing_cell_refinement APEX2
_computing_data_collection 'APEX2 (Bruker, 2011)'
_computing_data_reduction APEX2
_computing_structure_refinement 'SHELXL-2014/7 (Sheldrick, 2014)'
_computing_structure_solution 'SHELXS97 (Bruker, 2000)'
_diffrn_ambient_temperature 173(2)
_diffrn_measured_fraction_theta_full 0.966
_diffrn_measured_fraction_theta_max 0.963
_diffrn_measurement_device_type 'APEX2 CCD detector'
_diffrn_measurement_method 'omega scan'
_diffrn_radiation_type MoK\a
_diffrn_radiation_wavelength 0.71073
_diffrn_reflns_av_R_equivalents 0.0298
_diffrn_reflns_av_unetI/netI 0.0672
_diffrn_reflns_Laue_measured_fraction_full 0.966
_diffrn_reflns_Laue_measured_fraction_max 0.963
_diffrn_reflns_limit_h_max 5
_diffrn_reflns_limit_h_min -8
_diffrn_reflns_limit_k_max 9
_diffrn_reflns_limit_k_min -9
_diffrn_reflns_limit_l_max 12
_diffrn_reflns_limit_l_min -9
_diffrn_reflns_number 3208
_diffrn_reflns_point_group_measured_fraction_full 0.956
_diffrn_reflns_point_group_measured_fraction_max 0.952
_diffrn_reflns_theta_full 25.242
_diffrn_reflns_theta_max 25.723
_diffrn_reflns_theta_min 2.025
_diffrn_source 'sealed tube'
_exptl_absorpt_coefficient_mu 0.183
_exptl_absorpt_correction_T_max 0.7452
_exptl_absorpt_correction_T_min 0.6652
_exptl_absorpt_correction_type multi-scan
_exptl_absorpt_process_details 'SADABS (Bruker, 2008)'
_exptl_crystal_colour colorless
_exptl_crystal_density_diffrn 1.844
_exptl_crystal_description block
_exptl_crystal_F_000 316
_exptl_crystal_size_max 0.180
_exptl_crystal_size_mid 0.160
_exptl_crystal_size_min 0.150
_refine_diff_density_max 0.186
_refine_diff_density_min -0.237
_refine_diff_density_rms 0.053
_refine_ls_abs_structure_details
;
 Flack x determined using 550 quotients [(I+)-(I-)]/[(I+)+(I-)]
 (Parsons, Flack and Wagner, Acta Cryst. B69 (2013) 249-259).
;
_refine_ls_abs_structure_Flack -1.8(10)
_refine_ls_extinction_method none
_refine_ls_goodness_of_fit_ref 1.022
_refine_ls_hydrogen_treatment mixed
_refine_ls_matrix_type full
_refine_ls_number_parameters 199
_refine_ls_number_reflns 2028
_refine_ls_number_restraints 1
_refine_ls_restrained_S_all 1.022
_refine_ls_R_factor_all 0.0694
_refine_ls_R_factor_gt 0.0444
_refine_ls_shift/su_max 0.000
_refine_ls_shift/su_mean 0.000
_refine_ls_structure_factor_coef Fsqd
_refine_ls_weighting_details 'w=1/[\s^2^(Fo^2^)+(0.0231P)^2^+0.2110P] where P=(Fo^2^+2Fc^2^)/3'
_refine_ls_weighting_scheme calc
_refine_ls_wR_factor_gt 0.0763
_refine_ls_wR_factor_ref 0.0870
_reflns_Friedel_coverage 0.837
_reflns_Friedel_fraction_full 0.944
_reflns_Friedel_fraction_max 0.939
_reflns_number_gt 1528
_reflns_number_total 2028
_reflns_threshold_expression 'I > 2\s(I)'
_cod_data_source_file c7nj01119a2.cif
_cod_data_source_block 2
_cod_database_code 7056204
_shelx_shelxl_version_number 2014/7
_shelx_space_group_comment
;
The symmetry employed for this shelxl refinement is uniquely defined
by the following loop, which should always be used as a source of
symmetry information in preference to the above space-group names.
They are only intended as comments.
;
_shelx_estimated_absorpt_t_min 0.968
_shelx_estimated_absorpt_t_max 0.973

loop_
_space_group_symop_operation_xyz
'x, y, z'
'-x, y+1/2, -z'

loop_
_atom_site_label
_atom_site_type_symbol
_atom_site_fract_x
_atom_site_fract_y
_atom_site_fract_z
_atom_site_U_iso_or_equiv
_atom_site_adp_type
_atom_site_occupancy
_atom_site_site_symmetry_order
_atom_site_calc_flag
_atom_site_refinement_flags_posn
_atom_site_refinement_flags_adp
C1 C -0.3802(8) 1.1770(7) 0.7154(5) 0.0222(13) Uani 1 1 d . .
C2 C -0.0271(8) 1.1471(6) 0.7362(5) 0.0221(13) Uani 1 1 d . .
C3 C 0.1815(7) 0.9297(7) 0.8740(5) 0.0237(13) Uani 1 1 d . .
H3A H 0.2110 0.9306 0.9716 0.028 Uiso 1 1 calc R U
H3B H 0.2838 0.9993 0.8536 0.028 Uiso 1 1 calc R U
C4 C 0.1918(7) 0.7475(7) 0.8282(5) 0.0206(12) Uani 1 1 d . .
N1 N -0.5540(6) 1.2655(6) 0.6492(5) 0.0227(11) Uani 1 1 d . .
H1 H -0.651(7) 1.240(8) 0.668(5) 0.027 Uiso 1 1 d . U
N2 N -0.2121(6) 1.2282(6) 0.6924(4) 0.0214(11) Uani 1 1 d . .
H2 H -0.219(8) 1.308(7) 0.643(6) 0.026 Uiso 1 1 d . U
N3 N -0.0106(6) 1.0062(6) 0.8109(4) 0.0214(11) Uani 1 1 d . .
H3 H -0.105(8) 0.970(7) 0.831(5) 0.026 Uiso 1 1 d . U
N4 N -0.5845(7) 1.3940(6) 0.5571(4) 0.0260(11) Uani 1 1 d . .
N5 N 0.1078(7) 0.7290(6) 0.6787(4) 0.0264(11) Uani 1 1 d . .
N6 N 0.4064(7) 0.6882(6) 0.8729(5) 0.0303(12) Uani 1 1 d . .
N7 N 0.0822(7) 0.6204(7) 0.8886(5) 0.0310(12) Uani 1 1 d . .
O1 O -0.4424(5) 1.4552(6) 0.5323(4) 0.0419(12) Uani 1 1 d . .
O2 O -0.7559(6) 1.4414(6) 0.5079(4) 0.0367(10) Uani 1 1 d . .
O3 O -0.3917(5) 1.0622(5) 0.7892(4) 0.0292(10) Uani 1 1 d . .
O4 O 0.1058(5) 1.2101(5) 0.7040(4) 0.0323(10) Uani 1 1 d . .
O5 O -0.0278(6) 0.6278(6) 0.6337(4) 0.0364(11) Uani 1 1 d . .
O6 O 0.1841(6) 0.8224(6) 0.6179(4) 0.0356(11) Uani 1 1 d . .
O7 O 0.4586(6) 0.5970(6) 0.7981(4) 0.0516(14) Uani 1 1 d . .
O8 O 0.5074(6) 0.7346(6) 0.9824(4) 0.0375(10) Uani 1 1 d . .
O9 O 0.1512(6) 0.4785(5) 0.9148(4) 0.0452(12) Uani 1 1 d . .
O10 O -0.0679(7) 0.6757(6) 0.9040(5) 0.0499(13) Uani 1 1 d . .

loop_
_atom_site_aniso_label
_atom_site_aniso_U_11
_atom_site_aniso_U_22
_atom_site_aniso_U_33
_atom_site_aniso_U_23
_atom_site_aniso_U_13
_atom_site_aniso_U_12
C1 0.021(3) 0.024(3) 0.022(3) -0.003(3) 0.007(3) 0.001(2)
C2 0.019(3) 0.020(3) 0.026(3) 0.000(3) 0.006(3) 0.004(2)
C3 0.016(3) 0.030(3) 0.022(3) -0.002(3) 0.002(2) 0.004(2)
C4 0.014(3) 0.026(3) 0.021(3) 0.004(2) 0.006(2) 0.001(2)
N1 0.014(2) 0.026(3) 0.030(3) 0.008(2) 0.011(2) 0.005(2)
N2 0.017(2) 0.023(2) 0.027(3) 0.008(2) 0.010(2) 0.002(2)
N3 0.015(2) 0.025(3) 0.027(3) 0.002(2) 0.010(2) 0.005(2)
N4 0.025(3) 0.030(3) 0.023(3) 0.003(2) 0.008(2) 0.004(2)
N5 0.023(3) 0.031(3) 0.023(3) -0.006(2) 0.005(2) 0.006(2)
N6 0.025(3) 0.028(3) 0.035(3) -0.001(2) 0.005(3) 0.008(2)
N7 0.032(3) 0.032(3) 0.027(3) 0.003(2) 0.008(2) -0.005(3)
O1 0.027(2) 0.051(3) 0.057(3) 0.032(2) 0.026(2) 0.010(2)
O2 0.021(2) 0.043(2) 0.041(3) 0.013(2) 0.002(2) 0.0085(19)
O3 0.020(2) 0.036(2) 0.036(2) 0.016(2) 0.0150(19) 0.0067(17)
O4 0.018(2) 0.035(2) 0.050(3) 0.012(2) 0.018(2) 0.0039(18)
O5 0.036(3) 0.035(2) 0.030(3) -0.005(2) 0.000(2) -0.006(2)
O6 0.034(2) 0.048(3) 0.028(2) 0.001(2) 0.0148(19) -0.004(2)
O7 0.038(3) 0.063(3) 0.049(3) -0.018(3) 0.008(2) 0.023(3)
O8 0.028(2) 0.042(3) 0.030(2) -0.007(2) -0.0061(19) 0.008(2)
O9 0.057(3) 0.025(2) 0.048(3) 0.010(2) 0.009(2) 0.002(2)
O10 0.040(3) 0.046(3) 0.073(3) 0.017(3) 0.032(3) 0.002(2)

loop_
_atom_type_symbol
_atom_type_description
_atom_type_scat_dispersion_real
_atom_type_scat_dispersion_imag
_atom_type_scat_source
C C 0.0033 0.0016 'International Tables Vol C Tables 4.2.6.8 and 6.1.1.4'
H H 0.0000 0.0000 'International Tables Vol C Tables 4.2.6.8 and 6.1.1.4'
N N 0.0061 0.0033 'International Tables Vol C Tables 4.2.6.8 and 6.1.1.4'
O O 0.0106 0.0060 'International Tables Vol C Tables 4.2.6.8 and 6.1.1.4'

loop_
_geom_angle_atom_site_label_1
_geom_angle_atom_site_label_2
_geom_angle_atom_site_label_3
_geom_angle
O3 C1 N2 125.8(5)
O3 C1 N1 117.2(5)
N2 C1 N1 117.1(5)
O4 C2 N3 125.1(5)
O4 C2 N2 117.5(5)
N3 C2 N2 117.3(5)
N3 C3 C4 112.2(4)
N3 C3 H3A 109.2
C4 C3 H3A 109.2
N3 C3 H3B 109.2
C4 C3 H3B 109.2
H3A C3 H3B 107.9
C3 C4 N5 112.6(4)
C3 C4 N6 109.6(4)
N5 C4 N6 108.2(4)
C3 C4 N7 112.9(4)
N5 C4 N7 107.4(4)
N6 C4 N7 105.9(4)
N4 N1 C1 129.2(4)
N4 N1 H1 114(4)
C1 N1 H1 117(4)
C1 N2 C2 126.8(5)
C1 N2 H2 118(4)
C2 N2 H2 115(4)
C2 N3 C3 120.1(4)
C2 N3 H3 121(4)
C3 N3 H3 118(4)
O2 N4 O1 125.0(5)
O2 N4 N1 115.6(4)
O1 N4 N1 119.4(4)
O6 N5 O5 128.0(5)
O6 N5 C4 114.2(4)
O5 N5 C4 117.8(5)
O8 N6 O7 126.5(5)
O8 N6 C4 115.6(4)
O7 N6 C4 117.9(5)
O9 N7 O10 127.3(5)
O9 N7 C4 117.8(5)
O10 N7 C4 115.0(5)

loop_
_geom_bond_atom_site_label_1
_geom_bond_atom_site_label_2
_geom_bond_distance
C1 O3 1.212(6)
C1 N2 1.362(6)
C1 N1 1.393(6)
C2 O4 1.214(6)
C2 N3 1.339(6)
C2 N2 1.399(6)
C3 N3 1.444(6)
C3 C4 1.512(7)
C3 H3A 0.9900
C3 H3B 0.9900
C4 N5 1.513(7)
C4 N6 1.521(6)
C4 N7 1.529(7)
N1 N4 1.368(6)
N1 H1 0.81(5)
N2 H2 0.80(5)
N3 H3 0.82(5)
N4 O2 1.220(5)
N4 O1 1.226(5)
N5 O6 1.215(6)
N5 O5 1.219(6)
N6 O8 1.207(6)
N6 O7 1.213(5)
N7 O9 1.207(6)
N7 O10 1.215(6)
